data_1544200
loop_
_publ_author_name
'Adachi, Shinya'
'Kumagai, Naoya'
'Shibasaki, Masakatsu'

_publ_section_title
;
 Pyramidalization/twisting of the amide functional group via remote steric
 congestion triggered by metal coordination.
;
_journal_issue 1
_journal_name_full 'Chemical science'
_journal_page_first 85
_journal_page_last 90
_journal_paper_doi 10.1039/c6sc03669d
_journal_volume 8
_journal_year 2017
_chemical_formula_moiety 'C23 H21 N3 O'
_chemical_formula_sum 'C23 H21 N3 O'
_chemical_formula_weight 355.44
_space_group_crystal_system monoclinic
_space_group_IT_number 14
_space_group_name_Hall '-P 2yn'
_space_group_name_H-M_alt 'P 1 21/n 1'
_symmetry_space_group_name_Hall '-P 2yn'
_symmetry_space_group_name_H-M 'P 1 21/n 1'
_atom_sites_solution_hydrogens geom
_atom_sites_solution_primary direct
_atom_sites_solution_secondary difmap
_audit_update_record
;
2016-07-20 deposited with the CCDC.
2016-09-23 downloaded from the CCDC.
;
_cell_angle_alpha 90.0000
_cell_angle_beta 107.367(8)
_cell_angle_gamma 90.0000
_cell_formula_units_Z 4
_cell_length_a 11.3565(2)
_cell_length_b 11.5389(2)
_cell_length_c 15.0221(3)
_cell_measurement_reflns_used 6839
_cell_measurement_temperature 93
_cell_measurement_theta_max 68.22
_cell_measurement_theta_min 3.08
_cell_volume 1878.78(10)
_computing_cell_refinement 'RAPID AUTO'
_computing_data_collection 'RAPID AUTO (Rigaku, ????)'
_computing_data_reduction 'RAPID AUTO'
_computing_molecular_graphics 'CrystalStructure 4.2'
_computing_publication_material 'CrystalStructure 4.2 (Rigaku, 2015)'
_computing_structure_refinement 'SHELXL Version 2014/7 (Sheldrick, 2008)'
_computing_structure_solution 'SHELXT Version 2014/5 (Sheldrick, 2014)'
_diffrn_ambient_temperature 93
_diffrn_detector_area_resol_mean 10.000
_diffrn_measured_fraction_theta_full 1.000
_diffrn_measured_fraction_theta_max 1.000
_diffrn_measurement_device_type 'Rigaku R-AXIS RAPID'
_diffrn_measurement_method \w
_diffrn_radiation_type 'Cu K\a'
_diffrn_radiation_wavelength 1.54187
_diffrn_reflns_av_R_equivalents 0.0330
_diffrn_reflns_Laue_measured_fraction_full 1.000
_diffrn_reflns_Laue_measured_fraction_max 1.000
_diffrn_reflns_limit_h_max 13
_diffrn_reflns_limit_h_min -13
_diffrn_reflns_limit_k_max 13
_diffrn_reflns_limit_k_min -13
_diffrn_reflns_limit_l_max 17
_diffrn_reflns_limit_l_min -18
_diffrn_reflns_number 21297
_diffrn_reflns_point_group_measured_fraction_full 1.000
_diffrn_reflns_point_group_measured_fraction_max 1.000
_diffrn_reflns_theta_full 67.687
_diffrn_reflns_theta_max 68.214
_diffrn_reflns_theta_min 4.317
_diffrn_standards_number 0
_exptl_absorpt_coefficient_mu 0.619
_exptl_absorpt_correction_T_max 0.884
_exptl_absorpt_correction_T_min 0.665
_exptl_absorpt_correction_type multi-scan
_exptl_absorpt_process_details 'ABSCOR (Rigaku, 1995)'
_exptl_crystal_colour colorless
_exptl_crystal_density_diffrn 1.257
_exptl_crystal_density_method 'not measured'
_exptl_crystal_description platelet
_exptl_crystal_F_000 752.00
_exptl_crystal_size_max 0.200
_exptl_crystal_size_mid 0.200
_exptl_crystal_size_min 0.200
_refine_diff_density_max 0.70
_refine_diff_density_min -0.65
_refine_ls_extinction_method none
_refine_ls_goodness_of_fit_ref 1.071
_refine_ls_hydrogen_treatment constr
_refine_ls_number_parameters 244
_refine_ls_number_reflns 3434
_refine_ls_number_restraints 0
_refine_ls_R_factor_all 0.0636
_refine_ls_R_factor_gt 0.0575
_refine_ls_shift/su_max 0.000
_refine_ls_structure_factor_coef Fsqd
_refine_ls_weighting_details 'w = 1/[\s^2^(Fo^2^)+(0.0770P)^2^+2.1166P] where P=(Fo^2^+2Fc^2^)/3'
_refine_ls_weighting_scheme calc
_refine_ls_wR_factor_gt 0.1571
_refine_ls_wR_factor_ref 0.1613
_reflns_Friedel_coverage 0.000
_reflns_number_gt 3039
_reflns_number_total 3434
_reflns_threshold_expression F^2^>2.0\s(F^2^)
_cod_data_source_file c6sc03669d2.cif
_cod_data_source_block 160330adachi
_cod_depositor_comments
;Adding full bibliography for 1544197--1544204.cif.

 Adding full bibliography for 1544197--1544204.cif.
;
_cod_original_cell_volume 1878.76(10)
_cod_database_code 1544200

loop_
_space_group_symop_id
_space_group_symop_operation_xyz
1 +X,+Y,+Z
2 1/2-X,1/2+Y,1/2-Z
3 -X,-Y,-Z
4 -1/2+X,-1/2-Y,-1/2+Z

loop_
_atom_site_label
_atom_site_type_symbol
_atom_site_fract_x
_atom_site_fract_y
_atom_site_fract_z
_atom_site_U_iso_or_equiv
_atom_site_adp_type
_atom_site_occupancy
_atom_site_site_symmetry_order
_atom_site_calc_flag
_atom_site_refinement_flags_posn
_atom_site_refinement_flags_adp
O1 O 0.41899(14) -0.02847(12) 0.34811(10) 0.0236(4) Uani 1 1 d . .
N2 N 0.43778(16) 0.15050(15) 0.29199(11) 0.0188(4) Uani 1 1 d . .
N3 N 0.45350(16) 0.26782(15) 0.31834(12) 0.0200(4) Uani 1 1 d . .
N4 N 0.62191(16) 0.13516(16) 0.25386(12) 0.0221(4) Uani 1 1 d . .
C5 C 0.44819(18) 0.34254(18) 0.25360(14) 0.0185(4) Uani 1 1 d . .
C6 C 0.35383(19) 0.12905(19) 0.42383(14) 0.0209(5) Uani 1 1 d . .
H6 H 0.3314 0.2086 0.4199 0.025 Uiso 1 1 calc R U
C7 C 0.50517(19) 0.10077(18) 0.23376(14) 0.0195(4) Uani 1 1 d . .
C8 C 0.40652(18) 0.07622(18) 0.35459(14) 0.0198(4) Uani 1 1 d . .
C9 C 0.41193(19) 0.31795(18) 0.15138(14) 0.0196(4) Uani 1 1 d . .
C10 C 0.4481(2) 0.02059(18) 0.16463(14) 0.0213(5) Uani 1 1 d . .
C11 C 0.47092(18) 0.46489(18) 0.28438(14) 0.0193(4) Uani 1 1 d . .
C12 C 0.52563(19) 0.49260(19) 0.37838(15) 0.0220(5) Uani 1 1 d . .
H12 H 0.5553 0.4325 0.4226 0.026 Uiso 1 1 calc R U
C13 C 0.4318(2) 0.55512(19) 0.22073(15) 0.0236(5) Uani 1 1 d . .
H13 H 0.3966 0.5380 0.1564 0.028 Uiso 1 1 calc R U
C14 C 0.4949(2) 0.3329(2) 0.10024(15) 0.0247(5) Uani 1 1 d . .
H14 H 0.5776 0.3553 0.1309 0.030 Uiso 1 1 calc R U
C15 C 0.5234(2) -0.0277(2) 0.11653(15) 0.0264(5) Uani 1 1 d . .
H15 H 0.4907 -0.0839 0.0694 0.032 Uiso 1 1 calc R U
C16 C 0.4948(2) 0.69616(19) 0.34383(16) 0.0262(5) Uani 1 1 d . .
H16 H 0.5011 0.7745 0.3642 0.031 Uiso 1 1 calc R U
C17 C 0.5367(2) 0.6069(2) 0.40731(16) 0.0253(5) Uani 1 1 d . .
H17 H 0.5735 0.6245 0.4714 0.030 Uiso 1 1 calc R U
C18 C 0.6903(2) 0.0883(2) 0.20470(15) 0.0260(5) Uani 1 1 d . .
H18 H 0.7734 0.1131 0.2171 0.031 Uiso 1 1 calc R U
C19 C 0.2793(2) 0.0978(2) 0.56340(16) 0.0266(5) Uani 1 1 d . .
H19A H 0.2801 0.0324 0.6052 0.032 Uiso 1 1 calc R U
H19B H 0.3248 0.1630 0.5996 0.032 Uiso 1 1 calc R U
H19C H 0.1939 0.1213 0.5326 0.032 Uiso 1 1 calc R U
C20 C 0.33863(19) 0.06252(19) 0.49184(14) 0.0219(5) Uani 1 1 d . .
H20 H 0.3685 -0.0147 0.4950 0.026 Uiso 1 1 calc R U
C21 C 0.2528(2) 0.2709(2) 0.00945(16) 0.0294(5) Uani 1 1 d . .
H21 H 0.1697 0.2502 -0.0217 0.035 Uiso 1 1 calc R U
C22 C 0.2905(2) 0.28739(19) 0.10553(15) 0.0239(5) Uani 1 1 d . .
H22 H 0.2332 0.2778 0.1399 0.029 Uiso 1 1 calc R U
C23 C 0.6456(2) 0.0054(2) 0.13664(16) 0.0287(5) Uani 1 1 d . .
H23 H 0.6975 -0.0281 0.1044 0.034 Uiso 1 1 calc R U
C24 C 0.4435(2) 0.6696(2) 0.25025(17) 0.0280(5) Uani 1 1 d . .
H24 H 0.4163 0.7301 0.2060 0.034 Uiso 1 1 calc R U
C25 C 0.3143(2) -0.0117(2) 0.14166(15) 0.0254(5) Uani 1 1 d . .
H25A H 0.2766 0.0309 0.1826 0.031 Uiso 1 1 calc R U
H25B H 0.2719 0.0082 0.0765 0.031 Uiso 1 1 calc R U
H25C H 0.3070 -0.0951 0.1508 0.031 Uiso 1 1 calc R U
C26 C 0.3357(2) 0.2845(2) -0.04084(15) 0.0308(5) Uani 1 1 d . .
H26 H 0.3098 0.2729 -0.1065 0.037 Uiso 1 1 calc R U
C27 C 0.4569(2) 0.3150(2) 0.00469(16) 0.0301(5) Uani 1 1 d . .
H27 H 0.5141 0.3237 -0.0298 0.036 Uiso 1 1 calc R U

loop_
_atom_site_aniso_label
_atom_site_aniso_U_11
_atom_site_aniso_U_22
_atom_site_aniso_U_33
_atom_site_aniso_U_23
_atom_site_aniso_U_13
_atom_site_aniso_U_12
O1 0.0293(8) 0.0176(8) 0.0247(8) 0.0005(6) 0.0095(6) 0.0011(6)
N2 0.0225(9) 0.0163(9) 0.0180(9) -0.0011(7) 0.0068(7) -0.0007(7)
N3 0.0215(9) 0.0169(9) 0.0224(9) -0.0020(7) 0.0077(7) -0.0006(7)
N4 0.0214(9) 0.0217(9) 0.0225(9) 0.0008(7) 0.0055(7) 0.0001(7)
C5 0.0153(9) 0.0204(11) 0.0210(10) -0.0002(8) 0.0071(8) 0.0005(8)
C6 0.0203(10) 0.0190(10) 0.0228(11) -0.0015(8) 0.0054(8) -0.0008(8)
C7 0.0231(10) 0.0174(10) 0.0186(10) 0.0017(8) 0.0070(8) 0.0026(8)
C8 0.0192(10) 0.0196(11) 0.0188(10) 0.0007(8) 0.0030(8) -0.0005(8)
C9 0.0229(10) 0.0149(10) 0.0199(10) 0.0000(8) 0.0045(8) 0.0020(8)
C10 0.0250(11) 0.0194(11) 0.0188(10) 0.0010(8) 0.0056(8) 0.0004(9)
C11 0.0167(10) 0.0205(11) 0.0221(10) -0.0008(8) 0.0081(8) -0.0002(8)
C12 0.0222(10) 0.0212(11) 0.0233(11) 0.0008(8) 0.0076(8) 0.0001(8)
C13 0.0225(11) 0.0217(11) 0.0249(11) 0.0013(9) 0.0046(8) 0.0003(9)
C14 0.0254(11) 0.0268(12) 0.0217(11) 0.0005(9) 0.0068(9) -0.0001(9)
C15 0.0325(12) 0.0238(12) 0.0240(11) -0.0041(9) 0.0100(9) 0.0001(9)
C16 0.0215(11) 0.0180(11) 0.0392(13) -0.0046(9) 0.0092(9) -0.0011(9)
C17 0.0244(11) 0.0252(12) 0.0259(11) -0.0052(9) 0.0069(9) -0.0023(9)
C18 0.0211(11) 0.0299(12) 0.0278(11) 0.0018(9) 0.0086(9) 0.0021(9)
C19 0.0274(12) 0.0271(12) 0.0279(12) -0.0006(9) 0.0122(9) -0.0038(9)
C20 0.0189(10) 0.0219(11) 0.0242(11) -0.0010(8) 0.0054(8) -0.0021(8)
C21 0.0293(12) 0.0199(11) 0.0304(12) -0.0024(9) -0.0044(9) 0.0031(9)
C22 0.0233(11) 0.0181(11) 0.0281(11) 0.0003(9) 0.0046(9) 0.0026(8)
C23 0.0292(12) 0.0305(13) 0.0302(12) -0.0022(10) 0.0150(10) 0.0044(10)
C24 0.0264(12) 0.0201(11) 0.0350(13) 0.0042(9) 0.0053(9) 0.0019(9)
C25 0.0261(12) 0.0236(11) 0.0251(11) -0.0041(9) 0.0054(9) -0.0030(9)
C26 0.0455(14) 0.0231(12) 0.0186(11) -0.0013(9) 0.0017(10) 0.0059(10)
C27 0.0394(13) 0.0310(13) 0.0213(11) 0.0022(9) 0.0112(10) 0.0039(10)

loop_
_atom_type_symbol
_atom_type_description
_atom_type_scat_dispersion_real
_atom_type_scat_dispersion_imag
_atom_type_scat_source
C C 0.0181 0.0091
;
International Tables for Crystallography
(Vol. C, Tables 4.2.6.8 and 6.1.1.4)
;
H H 0.0000 0.0000
;
International Tables for Crystallography
(Vol. C, Table 6.1.1.4)
;
N N 0.0311 0.0180
;
International Tables for Crystallography
(Vol. C, Tables 4.2.6.8 and 6.1.1.4)
;
O O 0.0492 0.0322
;
International Tables for Crystallography
(Vol. C, Tables 4.2.6.8 and 6.1.1.4)
;

loop_
_geom_angle_atom_site_label_1
_geom_angle_atom_site_label_2
_geom_angle_atom_site_label_3
_geom_angle
C8 N2 N3 115.99(16)
C8 N2 C7 116.90(17)
N3 N2 C7 120.52(16)
C5 N3 N2 117.30(17)
C7 N4 C18 117.30(19)
N3 C5 C11 115.93(18)
N3 C5 C9 125.85(19)
C11 C5 C9 118.03(18)
C20 C6 C8 118.4(2)
C20 C6 H6 120.8
C8 C6 H6 120.8
N4 C7 C10 125.21(19)
N4 C7 N2 114.66(18)
C10 C7 N2 120.11(18)
O1 C8 N2 119.63(19)
O1 C8 C6 122.97(19)
N2 C8 C6 117.34(18)
C22 C9 C14 119.49(19)
C22 C9 C5 119.07(19)
C14 C9 C5 121.28(18)
C15 C10 C7 115.5(2)
C15 C10 C25 121.26(19)
C7 C10 C25 123.25(19)
C13 C11 C12 118.4(2)
C13 C11 C5 120.45(19)
C12 C11 C5 121.01(19)
C17 C12 C11 120.4(2)
C17 C12 H12 119.8
C11 C12 H12 119.8
C24 C13 C11 120.8(2)
C24 C13 H13 119.6
C11 C13 H13 119.6
C27 C14 C9 120.0(2)
C27 C14 H14 120.0
C9 C14 H14 120.0
C23 C15 C10 120.6(2)
C23 C15 H15 119.7
C10 C15 H15 119.7
C24 C16 C17 119.1(2)
C24 C16 H16 120.4
C17 C16 H16 120.4
C12 C17 C16 120.8(2)
C12 C17 H17 119.6
C16 C17 H17 119.6
N4 C18 C23 122.9(2)
N4 C18 H18 118.5
C23 C18 H18 118.5
C20 C19 H19A 109.5
C20 C19 H19B 109.5
H19A C19 H19B 109.5
C20 C19 H19C 109.5
H19A C19 H19C 109.5
H19B C19 H19C 109.5
C6 C20 C19 126.1(2)
C6 C20 H20 117.0
C19 C20 H20 117.0
C26 C21 C22 120.2(2)
C26 C21 H21 119.9
C22 C21 H21 119.9
C9 C22 C21 120.1(2)
C9 C22 H22 119.9
C21 C22 H22 119.9
C18 C23 C15 118.4(2)
C18 C23 H23 120.8
C15 C23 H23 120.8
C16 C24 C13 120.4(2)
C16 C24 H24 119.8
C13 C24 H24 119.8
C10 C25 H25A 109.5
C10 C25 H25B 109.5
H25A C25 H25B 109.5
C10 C25 H25C 109.5
H25A C25 H25C 109.5
H25B C25 H25C 109.5
C21 C26 C27 119.8(2)
C21 C26 H26 120.1
C27 C26 H26 120.1
C14 C27 C26 120.3(2)
C14 C27 H27 119.8
C26 C27 H27 119.8

loop_
_geom_bond_atom_site_label_1
_geom_bond_atom_site_label_2
_geom_bond_distance
O1 C8 1.224(3)
N2 C8 1.394(3)
N2 N3 1.407(2)
N2 C7 1.442(3)
N3 C5 1.288(3)
N4 C7 1.329(3)
N4 C18 1.336(3)
C5 C11 1.484(3)
C5 C9 1.494(3)
C6 C20 1.330(3)
C6 C8 1.478(3)
C6 H6 0.9500
C7 C10 1.397(3)
C9 C22 1.390(3)
C9 C14 1.393(3)
C10 C15 1.391(3)
C10 C25 1.501(3)
C11 C13 1.394(3)
C11 C12 1.399(3)
C12 C17 1.383(3)
C12 H12 0.9500
C13 C24 1.387(3)
C13 H13 0.9500
C14 C27 1.385(3)
C14 H14 0.9500
C15 C23 1.382(3)
C15 H15 0.9500
C16 C24 1.386(3)
C16 C17 1.388(3)
C16 H16 0.9500
C17 H17 0.9500
C18 C23 1.381(3)
C18 H18 0.9500
C19 C20 1.486(3)
C19 H19A 0.9800
C19 H19B 0.9800
C19 H19C 0.9800
C20 H20 0.9500
C21 C26 1.381(4)
C21 C22 1.391(3)
C21 H21 0.9500
C22 H22 0.9500
C23 H23 0.9500
C24 H24 0.9500
C25 H25A 0.9800
C25 H25B 0.9800
C25 H25C 0.9800
C26 C27 1.387(3)
C26 H26 0.9500
C27 H27 0.9500

loop_
_geom_torsion_atom_site_label_1
_geom_torsion_atom_site_label_2
_geom_torsion_atom_site_label_3
_geom_torsion_atom_site_label_4
_geom_torsion
C8 N2 N3 C5 -161.18(18)
C7 N2 N3 C5 48.1(3)
N2 N3 C5 C11 -177.26(16)
N2 N3 C5 C9 7.8(3)
C18 N4 C7 C10 -0.8(3)
C18 N4 C7 N2 177.33(18)
C8 N2 C7 N4 -110.1(2)
N3 N2 C7 N4 40.3(3)
C8 N2 C7 C10 68.1(2)
N3 N2 C7 C10 -141.50(19)
N3 N2 C8 O1 -163.16(18)
C7 N2 C8 O1 -11.4(3)
N3 N2 C8 C6 19.6(3)
C7 N2 C8 C6 171.32(17)
C20 C6 C8 O1 11.6(3)
C20 C6 C8 N2 -171.18(18)
N3 C5 C9 C22 68.1(3)
C11 C5 C9 C22 -106.7(2)
N3 C5 C9 C14 -116.4(2)
C11 C5 C9 C14 68.8(3)
N4 C7 C10 C15 2.0(3)
N2 C7 C10 C15 -175.98(18)
N4 C7 C10 C25 -177.2(2)
N2 C7 C10 C25 4.8(3)
N3 C5 C11 C13 -160.39(19)
C9 C5 C11 C13 14.9(3)
N3 C5 C11 C12 16.0(3)
C9 C5 C11 C12 -168.69(18)
C13 C11 C12 C17 2.0(3)
C5 C11 C12 C17 -174.46(19)
C12 C11 C13 C24 -1.8(3)
C5 C11 C13 C24 174.65(19)
C22 C9 C14 C27 -1.3(3)
C5 C9 C14 C27 -176.8(2)
C7 C10 C15 C23 -1.2(3)
C25 C10 C15 C23 178.1(2)
C11 C12 C17 C16 -0.5(3)
C24 C16 C17 C12 -1.3(3)
C7 N4 C18 C23 -1.4(3)
C8 C6 C20 C19 -175.38(19)
C14 C9 C22 C21 0.6(3)
C5 C9 C22 C21 176.1(2)
C26 C21 C22 C9 0.1(3)
N4 C18 C23 C15 2.1(3)
C10 C15 C23 C18 -0.7(3)
C17 C16 C24 C13 1.4(3)
C11 C13 C24 C16 0.1(3)
C22 C21 C26 C27 -0.2(3)
C9 C14 C27 C26 1.3(4)
C21 C26 C27 C14 -0.6(4)
